data_1576979
loop_
_publ_author_name
'Britton, Hugh C.'
'Santa Dar&#xed;a, Alberto M'
'Lyu, Chao'
'Augusztin, Andras B.'
'Cowen, Lewis M.'
'Bu&#x10d;ar, Dejan-Kre&#x161;imir'
'Tabor, Alethea B.'
'Schroeder, Bob C.'
'G&#xf3;mez, Sandra'
'Marin-Beloqui, Jose M'

_publ_section_title
;
 Geometric orthogonality as a recipe for efficient intramolecular charge
 generation in core substituted NDI derivatives.
;
_journal_issue 20
_journal_name_full 'Chemical science'
_journal_page_first 10133
_journal_page_last 10144
_journal_paper_doi 10.1039/d6sc00456c
_journal_volume 17
_journal_year 2026
_chemical_formula_moiety 'C28 H18 N2 O8 S2, 2(C4 H8 O)'
_chemical_formula_sum 'C36 H34 N2 O10 S2'
_chemical_formula_weight 718.77
_space_group_crystal_system monoclinic
_space_group_IT_number 14
_space_group_name_Hall '-P 2yn'
_space_group_name_H-M_alt 'P 1 21/n 1'
_atom_sites_solution_hydrogens mixed
_audit_creation_method SHELXL-2019/3
_audit_update_record
;
2024-12-31 deposited with the CCDC.	2026-03-27 downloaded from the CCDC.
;
_cell_angle_alpha 90
_cell_angle_beta 91.1850(10)
_cell_angle_gamma 90
_cell_formula_units_Z 2
_cell_length_a 12.9774(2)
_cell_length_b 5.86680(10)
_cell_length_c 21.8939(3)
_cell_measurement_reflns_used 21414
_cell_measurement_temperature 150.0(1)
_cell_measurement_theta_max 77.8870
_cell_measurement_theta_min 3.9250
_cell_volume 1666.55(4)
_computing_cell_refinement 'CrysAlisPro 1.171.42.60a (Rigaku OD, 2022)'
_computing_data_collection 'CrysAlisPro 1.171.42.60a (Rigaku OD, 2022)'
_computing_data_reduction 'CrysAlisPro 1.171.42.60a (Rigaku OD, 2022)'
_computing_structure_refinement 'SHELXL-2018/3 (Sheldrick, 2018)'
_computing_structure_solution 'SHELXT (Sheldrick, 2015)'
_diffrn_ambient_environment N~2~
_diffrn_ambient_temperature 150.0(1)
_diffrn_detector 'Hybrid Pixel Array Detector'
_diffrn_detector_area_resol_mean 10.0000
_diffrn_detector_type 'HyPix-Arc 100'
_diffrn_measured_fraction_theta_full 0.999
_diffrn_measured_fraction_theta_max 0.999
_diffrn_measurement_device 'four-circle diffractometer'
_diffrn_measurement_device_type 'SuperNova, Dual, Cu at home/near, HyPix-Arc 100'
_diffrn_radiation_monochromator mirror
_diffrn_radiation_probe x-ray
_diffrn_radiation_type 'Cu K\a'
_diffrn_radiation_wavelength 1.54184
_diffrn_reflns_av_R_equivalents 0.0354
_diffrn_reflns_av_unetI/netI 0.0150
_diffrn_reflns_Laue_measured_fraction_full 0.999
_diffrn_reflns_Laue_measured_fraction_max 0.999
_diffrn_reflns_limit_h_max 15
_diffrn_reflns_limit_h_min -15
_diffrn_reflns_limit_k_max 6
_diffrn_reflns_limit_k_min -6
_diffrn_reflns_limit_l_max 26
_diffrn_reflns_limit_l_min -26
_diffrn_reflns_number 34051
_diffrn_reflns_point_group_measured_fraction_full 0.999
_diffrn_reflns_point_group_measured_fraction_max 0.999
_diffrn_reflns_theta_full 66.542
_diffrn_reflns_theta_max 66.542
_diffrn_reflns_theta_min 3.924
_diffrn_source 'micro-focus sealed X-ray tube'
_diffrn_source_type 'SuperNova (Cu) X-ray Source'
_exptl_absorpt_coefficient_mu 1.982
_exptl_absorpt_correction_T_max 0.947
_exptl_absorpt_correction_T_min 0.721
_exptl_absorpt_correction_type analytical
_exptl_absorpt_process_details
;
CrysAlisPro 1.171.43.90 (Rigaku Oxford Diffraction, 2023)
Analytical numeric absorption correction using a multifaceted crystal
model based on expressions derived by R.C. Clark & J.S. Reid.
(Clark, R. C. & Reid, J. S. (1995). Acta Cryst. A51, 887-897)
Empirical absorption correction using spherical harmonics,
implemented in SCALE3 ABSPACK scaling algorithm.
;
_exptl_crystal_colour orange
_exptl_crystal_density_diffrn 1.432
_exptl_crystal_description prism
_exptl_crystal_F_000 752
_exptl_crystal_size_max 0.33
_exptl_crystal_size_mid 0.06
_exptl_crystal_size_min 0.04
_refine_diff_density_max 0.186
_refine_diff_density_min -0.238
_refine_diff_density_rms 0.036
_refine_ls_extinction_method none
_refine_ls_goodness_of_fit_ref 1.063
_refine_ls_hydrogen_treatment mixed
_refine_ls_matrix_type full
_refine_ls_number_parameters 258
_refine_ls_number_reflns 2925
_refine_ls_number_restraints 20
_refine_ls_restrained_S_all 1.060
_refine_ls_R_factor_all 0.0391
_refine_ls_R_factor_gt 0.0336
_refine_ls_shift/su_max 0.000
_refine_ls_shift/su_mean 0.000
_refine_ls_structure_factor_coef Fsqd
_refine_ls_weighting_details 'w=1/[\s^2^(Fo^2^)+(0.0386P)^2^+0.6234P] where P=(Fo^2^+2Fc^2^)/3'
_refine_ls_weighting_scheme calc
_refine_ls_wR_factor_gt 0.0826
_refine_ls_wR_factor_ref 0.0859
_reflns_Friedel_coverage 0.000
_reflns_number_gt 2543
_reflns_number_total 2925
_reflns_threshold_expression 'I > 2\s(I)'
_cod_data_source_file d6sc00456c2.cif
_cod_data_source_block NDI-Th
_cod_depositor_comments 'Adding full bibliography for 1576979--1576982.cif.'
_cod_original_sg_symbol_H-M 'P 21/n'
_cod_database_code 1576979
_shelx_shelxl_version_number 2019/3
_shelx_space_group_comment
;
The symmetry employed for this shelxl refinement is uniquely defined
by the following loop, which should always be used as a source of
symmetry information in preference to the above space-group names.
They are only intended as comments.
;

loop_
_space_group_symop_operation_xyz
'x, y, z'
'-x+1/2, y+1/2, -z+1/2'
'-x, -y, -z'
'x-1/2, -y-1/2, z-1/2'

loop_
_atom_site_label
_atom_site_type_symbol
_atom_site_fract_x
_atom_site_fract_y
_atom_site_fract_z
_atom_site_U_iso_or_equiv
_atom_site_adp_type
_atom_site_occupancy
_atom_site_site_symmetry_order
_atom_site_calc_flag
_atom_site_refinement_flags_posn
_atom_site_refinement_flags_adp
_atom_site_refinement_flags_occupancy
_atom_site_disorder_assembly
_atom_site_disorder_group
O1 O 0.49644(9) 0.7763(2) 0.44717(6) 0.0479(3) Uani 1 1 d . . . . .
N1 N 0.83830(9) 0.4803(2) 0.48476(6) 0.0343(3) Uani 1 1 d . . . . .
C1 C 0.59664(12) 0.8204(3) 0.44914(7) 0.0380(4) Uani 1 1 d . . . . .
O2 O 0.63287(9) 1.0008(2) 0.43472(6) 0.0543(3) Uani 1 1 d . . . . .
C2 C 0.65886(12) 0.6179(3) 0.46916(7) 0.0388(4) Uani 1 1 d . . . . .
H2A H 0.651603 0.495129 0.438353 0.047 Uiso 1 1 calc R U . . .
H2B H 0.632705 0.559795 0.508367 0.047 Uiso 1 1 calc R U . . .
O3 O 0.82555(9) 0.4281(2) 0.38306(5) 0.0473(3) Uani 1 1 d . . . . .
C3 C 0.77172(12) 0.6819(3) 0.47698(7) 0.0383(4) Uani 1 1 d . . . . .
H3A H 0.793581 0.768691 0.440691 0.046 Uiso 1 1 calc R U . . .
H3B H 0.780250 0.782083 0.513124 0.046 Uiso 1 1 calc R U . . .
O4 O 0.84463(10) 0.5291(2) 0.58768(5) 0.0493(3) Uani 1 1 d . . . . .
C4 C 0.86249(11) 0.3625(3) 0.43108(7) 0.0351(3) Uani 1 1 d . . . . .
C5 C 0.93323(11) 0.1642(3) 0.43662(6) 0.0313(3) Uani 1 1 d . . . . .
C6 C 0.96788(10) 0.0962(3) 0.49585(6) 0.0304(3) Uani 1 1 d . . . . .
C7 C 0.93880(11) 0.2189(3) 0.54846(6) 0.0321(3) Uani 1 1 d . . . . .
C9 C 0.97318(11) 0.1514(3) 0.60539(6) 0.0343(3) Uani 1 1 d . . . . .
H9 H 0.953051 0.237122 0.639968 0.041 Uiso 1 1 calc R U . . .
C8 C 0.87076(12) 0.4201(3) 0.54334(7) 0.0355(3) Uani 1 1 d . . . . .
O5A O 0.3914(12) 0.115(4) 0.3974(7) 0.0478(17) Uani 0.515(7) 1 d D . P A 1
C18A C 0.4428(7) 0.264(2) 0.3606(4) 0.0503(15) Uani 0.515(7) 1 d D . P A 1
H18A H 0.499043 0.185321 0.339121 0.060 Uiso 0.515(7) 1 calc R U P A 1
H18B H 0.472523 0.391244 0.384844 0.060 Uiso 0.515(7) 1 calc R U P A 1
C17A C 0.3623(5) 0.3489(13) 0.3160(3) 0.0601(11) Uani 0.515(7) 1 d D . P A 1
H17A H 0.319181 0.469075 0.334338 0.072 Uiso 0.515(7) 1 calc R U P A 1
H17B H 0.393737 0.408779 0.278457 0.072 Uiso 0.515(7) 1 calc R U P A 1
C16A C 0.3011(16) 0.137(2) 0.3032(8) 0.0723(19) Uani 0.515(7) 1 d D . P A 1
H16A H 0.231551 0.174363 0.286727 0.087 Uiso 0.515(7) 1 calc R U P A 1
H16B H 0.336522 0.037639 0.273667 0.087 Uiso 0.515(7) 1 calc R U P A 1
C15A C 0.2945(13) 0.023(3) 0.3644(7) 0.064(2) Uani 0.515(7) 1 d D . P A 1
H15A H 0.296832 -0.145422 0.360500 0.077 Uiso 0.515(7) 1 calc R U P A 1
H15B H 0.231085 0.067237 0.385667 0.077 Uiso 0.515(7) 1 calc R U P A 1
O5B O 0.3709(13) 0.087(4) 0.3975(7) 0.0478(17) Uani 0.485(7) 1 d D . P A 2
C15B C 0.3108(14) 0.001(3) 0.3506(8) 0.064(2) Uani 0.485(7) 1 d D . P A 2
H15C H 0.243144 -0.044812 0.366657 0.077 Uiso 0.485(7) 1 calc R U P A 2
H15D H 0.344209 -0.135859 0.333731 0.077 Uiso 0.485(7) 1 calc R U P A 2
C16B C 0.2944(17) 0.175(3) 0.3001(9) 0.0723(19) Uani 0.485(7) 1 d . . P A 2
H16C H 0.282597 0.101554 0.259880 0.087 Uiso 0.485(7) 1 calc R U P A 2
H16D H 0.236358 0.279271 0.308692 0.087 Uiso 0.485(7) 1 calc R U P A 2
C17B C 0.3963(6) 0.2964(15) 0.3036(3) 0.0601(11) Uani 0.485(7) 1 d . . P A 2
H17C H 0.391328 0.451456 0.285952 0.072 Uiso 0.485(7) 1 calc R U P A 2
H17D H 0.450290 0.209720 0.282275 0.072 Uiso 0.485(7) 1 calc R U P A 2
C18B C 0.4177(8) 0.305(2) 0.3718(4) 0.0503(15) Uani 0.485(7) 1 d . . P A 2
H18C H 0.385368 0.440844 0.390008 0.060 Uiso 0.485(7) 1 calc R U P A 2
H18D H 0.492841 0.309868 0.380586 0.060 Uiso 0.485(7) 1 calc R U P A 2
C10 C 0.96274(11) 0.0403(3) 0.38554(6) 0.0328(3) Uani 1 1 d D . . . .
C11A C 0.93038(11) 0.0877(2) 0.32159(7) 0.0359(4) Uani 0.970(2) 1 d D . P C 1
C12A C 0.87005(15) -0.0448(4) 0.28655(8) 0.0449(4) Uani 0.970(2) 1 d D . P C 1
H12A H 0.840513 -0.182682 0.300748 0.054 Uiso 0.970(2) 1 calc R U P C 1
C13A C 0.85395(13) 0.0378(4) 0.22644(8) 0.0534(5) Uani 0.970(2) 1 d D . P C 1
H13A H 0.811879 -0.035826 0.196397 0.064 Uiso 0.970(2) 1 calc R U P C 1
C14A C 0.90528(14) 0.2330(4) 0.21691(8) 0.0558(5) Uani 0.970(2) 1 d D . P C 1
H14A H 0.903911 0.314037 0.179337 0.067 Uiso 0.970(2) 1 calc R U P C 1
S1A S 0.97384(4) 0.31846(8) 0.28104(2) 0.05063(18) Uani 0.970(2) 1 d D . P C 1
C11B C 0.93038(11) 0.0877(2) 0.32159(7) 0.0359(4) Uani 0.030(2) 1 d D . P B 2
C12B C 0.9619(2) 0.2627(6) 0.28776(16) 0.05063(18) Uani 0.030(2) 1 d D . P B 2
H12B H 1.007570 0.376857 0.302945 0.061 Uiso 0.030(2) 1 calc R U P C 2
C13B C 0.9213(4) 0.2633(10) 0.22732(12) 0.0558(5) Uani 0.030(2) 1 d D . P B 2
H13B H 0.935405 0.377906 0.198018 0.067 Uiso 0.030(2) 1 calc R U P C 2
C14B C 0.8603(3) 0.0823(11) 0.21633(10) 0.0534(5) Uani 0.030(2) 1 d D . P B 2
H14B H 0.826087 0.053389 0.178327 0.064 Uiso 0.030(2) 1 calc R U P C 2
S1B S 0.85159(16) -0.0910(7) 0.27946(15) 0.0449(4) Uani 0.030(2) 1 d D . P B 2
H1O H 0.4606(17) 0.900(4) 0.4308(10) 0.067 Uiso 1 1 d . U . . .

loop_
_atom_site_aniso_label
_atom_site_aniso_U_11
_atom_site_aniso_U_22
_atom_site_aniso_U_33
_atom_site_aniso_U_23
_atom_site_aniso_U_13
_atom_site_aniso_U_12
O1 0.0376(6) 0.0454(7) 0.0608(8) 0.0039(6) 0.0007(5) 0.0039(5)
N1 0.0344(7) 0.0358(7) 0.0325(6) 0.0020(5) -0.0039(5) -0.0022(6)
C1 0.0410(9) 0.0407(9) 0.0324(8) -0.0030(7) 0.0043(6) 0.0014(7)
O2 0.0495(7) 0.0415(7) 0.0720(9) 0.0117(6) 0.0041(6) 0.0010(6)
C2 0.0376(8) 0.0367(9) 0.0421(9) 0.0024(7) 0.0023(7) -0.0008(7)
O3 0.0486(7) 0.0627(8) 0.0304(6) 0.0064(5) -0.0047(5) 0.0130(6)
C3 0.0403(8) 0.0348(8) 0.0396(8) 0.0022(7) -0.0033(7) -0.0018(7)
O4 0.0590(7) 0.0529(7) 0.0358(6) -0.0063(5) -0.0038(5) 0.0123(6)
C4 0.0311(8) 0.0437(9) 0.0304(8) 0.0041(7) -0.0023(6) -0.0052(7)
C5 0.0281(7) 0.0379(8) 0.0276(7) 0.0024(6) -0.0031(5) -0.0069(6)
C6 0.0266(7) 0.0376(8) 0.0268(7) 0.0016(6) -0.0029(5) -0.0078(6)
C7 0.0287(7) 0.0385(8) 0.0288(7) 0.0002(6) -0.0026(6) -0.0066(6)
C9 0.0348(8) 0.0411(9) 0.0269(7) -0.0024(6) -0.0016(6) -0.0062(7)
C8 0.0342(8) 0.0408(9) 0.0314(8) -0.0005(7) -0.0033(6) -0.0049(7)
O5A 0.032(5) 0.042(4) 0.0689(9) 0.0118(16) -0.007(2) -0.013(3)
C18A 0.050(4) 0.043(4) 0.058(3) 0.001(2) -0.005(3) -0.004(2)
C17A 0.058(4) 0.065(4) 0.058(3) 0.005(2) 0.003(2) 0.002(2)
C16A 0.060(2) 0.088(4) 0.0677(18) -0.008(3) -0.0176(16) -0.006(3)
C15A 0.042(5) 0.046(3) 0.104(6) -0.004(4) -0.005(4) -0.007(3)
O5B 0.032(5) 0.042(4) 0.0689(9) 0.0118(16) -0.007(2) -0.013(3)
C15B 0.042(5) 0.046(3) 0.104(6) -0.004(4) -0.005(4) -0.007(3)
C16B 0.060(2) 0.088(4) 0.0677(18) -0.008(3) -0.0176(16) -0.006(3)
C17B 0.058(4) 0.065(4) 0.058(3) 0.005(2) 0.003(2) 0.002(2)
C18B 0.050(4) 0.043(4) 0.058(3) 0.001(2) -0.005(3) -0.004(2)
C10 0.0310(7) 0.0398(9) 0.0273(7) 0.0024(6) -0.0035(6) -0.0089(6)
C11A 0.0377(8) 0.0420(9) 0.0280(7) 0.0008(7) -0.0019(6) 0.0001(7)
C12A 0.0427(9) 0.0533(11) 0.0384(9) -0.0070(8) -0.0122(7) -0.0056(9)
C13A 0.0507(10) 0.0772(14) 0.0315(9) -0.0091(9) -0.0138(8) 0.0123(10)
C14A 0.0694(13) 0.0726(14) 0.0252(8) 0.0060(9) -0.0032(8) 0.0192(11)
S1A 0.0722(3) 0.0496(3) 0.0302(2) 0.00735(18) 0.00383(19) -0.0074(2)
C11B 0.0377(8) 0.0420(9) 0.0280(7) 0.0008(7) -0.0019(6) 0.0001(7)
C12B 0.0722(3) 0.0496(3) 0.0302(2) 0.00735(18) 0.00383(19) -0.0074(2)
C13B 0.0694(13) 0.0726(14) 0.0252(8) 0.0060(9) -0.0032(8) 0.0192(11)
C14B 0.0507(10) 0.0772(14) 0.0315(9) -0.0091(9) -0.0138(8) 0.0123(10)
S1B 0.0427(9) 0.0533(11) 0.0384(9) -0.0070(8) -0.0122(7) -0.0056(9)

loop_
_atom_type_symbol
_atom_type_description
_atom_type_scat_dispersion_real
_atom_type_scat_dispersion_imag
_atom_type_scat_source
C C 0.0181 0.0091 'International Tables Vol C Tables 4.2.6.8 and 6.1.1.4'
H H 0.0000 0.0000 'International Tables Vol C Tables 4.2.6.8 and 6.1.1.4'
N N 0.0311 0.0180 'International Tables Vol C Tables 4.2.6.8 and 6.1.1.4'
O O 0.0492 0.0322 'International Tables Vol C Tables 4.2.6.8 and 6.1.1.4'
S S 0.3331 0.5567 'International Tables Vol C Tables 4.2.6.8 and 6.1.1.4'

loop_
_exptl_crystal_face_index_h
_exptl_crystal_face_index_k
_exptl_crystal_face_index_l
_exptl_crystal_face_perp_dist
-6 0 -9 0.0229
0 4 -3 0.1615
-5 0 12 0.0352
5 0 -12 0.0066
-3 -3 -9 0.1112
7 0 -7 0.0120
-7 0 7 0.0279
-7 -2 -2 0.1059
8 1 -3 0.0310
8 0 1 0.0143
6 -3 -3 0.1180
7 0 9 0.0189
6 1 8 0.0523
2 -4 4 0.1538
-8 0 -1 0.0242

loop_
_geom_angle_atom_site_label_1
_geom_angle_atom_site_label_2
_geom_angle_atom_site_label_3
_geom_angle
_geom_angle_site_symmetry_1
_geom_angle_site_symmetry_3
_geom_angle_publ_flag
C1 O1 H1O 110.1(14) . . ?
C8 N1 C4 125.40(13) . . ?
C8 N1 C3 118.53(13) . . ?
C4 N1 C3 116.07(12) . . ?
O2 C1 O1 123.48(15) . . ?
O2 C1 C2 124.32(15) . . ?
O1 C1 C2 112.17(14) . . ?
C1 C2 C3 110.48(13) . . ?
C1 C2 H2A 109.6 . . ?
C3 C2 H2A 109.6 . . ?
C1 C2 H2B 109.6 . . ?
C3 C2 H2B 109.6 . . ?
H2A C2 H2B 108.1 . . ?
N1 C3 C2 112.12(13) . . ?
N1 C3 H3A 109.2 . . ?
C2 C3 H3A 109.2 . . ?
N1 C3 H3B 109.2 . . ?
C2 C3 H3B 109.2 . . ?
H3A C3 H3B 107.9 . . ?
O3 C4 N1 118.63(15) . . ?
O3 C4 C5 123.60(14) . . ?
N1 C4 C5 117.76(13) . . ?
C10 C5 C6 119.91(14) . . ?
C10 C5 C4 121.49(13) . . ?
C6 C5 C4 118.55(13) . . ?
C6 C6 C7 117.91(16) 3_756 . ?
C6 C6 C5 121.11(17) 3_756 . ?
C7 C6 C5 120.98(14) . . ?
C9 C7 C6 120.29(14) . . ?
C9 C7 C8 118.81(14) . . ?
C6 C7 C8 120.90(13) . . ?
C7 C9 C10 122.49(14) . 3_756 ?
C7 C9 H9 118.8 . . ?
C10 C9 H9 118.8 3_756 . ?
O4 C8 N1 121.31(15) . . ?
O4 C8 C7 122.38(14) . . ?
N1 C8 C7 116.31(13) . . ?
C18A O5A C15A 110.6(12) . . ?
O5A C18A C17A 104.7(11) . . ?
O5A C18A H18A 110.8 . . ?
C17A C18A H18A 110.8 . . ?
O5A C18A H18B 110.8 . . ?
C17A C18A H18B 110.8 . . ?
H18A C18A H18B 108.9 . . ?
C16A C17A C18A 101.8(10) . . ?
C16A C17A H17A 111.4 . . ?
C18A C17A H17A 111.4 . . ?
C16A C17A H17B 111.4 . . ?
C18A C17A H17B 111.4 . . ?
H17A C17A H17B 109.3 . . ?
C15A C16A C17A 104.1(13) . . ?
C15A C16A H16A 110.9 . . ?
C17A C16A H16A 110.9 . . ?
C15A C16A H16B 110.9 . . ?
C17A C16A H16B 110.9 . . ?
H16A C16A H16B 109.0 . . ?
C16A C15A O5A 101.7(16) . . ?
C16A C15A H15A 111.4 . . ?
O5A C15A H15A 111.4 . . ?
C16A C15A H15B 111.4 . . ?
O5A C15A H15B 111.4 . . ?
H15A C15A H15B 109.3 . . ?
C15B O5B C18B 104.8(15) . . ?
O5B C15B C16B 111.7(19) . . ?
O5B C15B H15C 109.3 . . ?
C16B C15B H15C 109.3 . . ?
O5B C15B H15D 109.3 . . ?
C16B C15B H15D 109.3 . . ?
H15C C15B H15D 107.9 . . ?
C17B C16B C15B 99.8(15) . . ?
C17B C16B H16C 111.8 . . ?
C15B C16B H16C 111.8 . . ?
C17B C16B H16D 111.8 . . ?
C15B C16B H16D 111.8 . . ?
H16C C16B H16D 109.5 . . ?
C16B C17B C18B 102.1(10) . . ?
C16B C17B H17C 111.4 . . ?
C18B C17B H17C 111.4 . . ?
C16B C17B H17D 111.4 . . ?
C18B C17B H17D 111.4 . . ?
H17C C17B H17D 109.2 . . ?
C17B C18B O5B 105.6(11) . . ?
C17B C18B H18C 110.6 . . ?
O5B C18B H18C 110.6 . . ?
C17B C18B H18D 110.6 . . ?
O5B C18B H18D 110.6 . . ?
H18C C18B H18D 108.7 . . ?
C5 C10 C9 118.28(13) . 3_756 ?
C5 C10 C11B 125.72(14) . . ?
C9 C10 C11B 115.98(13) 3_756 . ?
C12A C11A S1A 110.89(13) . . ?
C11A C12A C13A 114.1(2) . . ?
C11A C12A H12A 122.9 . . ?
C13A C12A H12A 122.9 . . ?
C14A C13A C12A 111.88(18) . . ?
C14A C13A H13A 124.1 . . ?
C12A C13A H13A 124.1 . . ?
C13A C14A S1A 111.80(14) . . ?
C13A C14A H14A 124.1 . . ?
S1A C14A H14A 124.1 . . ?
C11A S1A C14A 91.28(9) . . ?
C12B C11B C10 125.84(18) . . ?
C12B C11B S1B 110.90(14) . . ?
C10 C11B S1B 123.15(13) . . ?
C11B C12B C13B 114.1(2) . . ?
C11B C12B H12B 122.9 . . ?
C13B C12B H12B 122.9 . . ?
C14B C13B C12B 111.88(19) . . ?
C14B C13B H13B 124.1 . . ?
C12B C13B H13B 124.1 . . ?
C13B C14B S1B 111.79(15) . . ?
C13B C14B H14B 124.1 . . ?
S1B C14B H14B 124.1 . . ?
C11B S1B C14B 91.28(10) . . ?

loop_
_geom_bond_atom_site_label_1
_geom_bond_atom_site_label_2
_geom_bond_distance
_geom_bond_site_symmetry_2
_geom_bond_publ_flag
O1 C1 1.3257(19) . ?
O1 H1O 0.93(2) . ?
N1 C8 1.3874(19) . ?
N1 C4 1.405(2) . ?
N1 C3 1.473(2) . ?
C1 O2 1.203(2) . ?
C1 C2 1.497(2) . ?
C2 C3 1.518(2) . ?
C2 H2A 0.9900 . ?
C2 H2B 0.9900 . ?
O3 C4 1.2095(18) . ?
C3 H3A 0.9900 . ?
C3 H3B 0.9900 . ?
O4 C8 1.2165(19) . ?
C4 C5 1.485(2) . ?
C5 C10 1.394(2) . ?
C5 C6 1.421(2) . ?
C6 C6 1.412(3) 3_756 ?
C6 C7 1.416(2) . ?
C7 C9 1.373(2) . ?
C7 C8 1.477(2) . ?
C9 C10 1.411(2) 3_756 ?
C9 H9 0.9500 . ?
O5A C18A 1.370(16) . ?
O5A C15A 1.536(19) . ?
C18A C17A 1.501(3) . ?
C18A H18A 0.9900 . ?
C18A H18B 0.9900 . ?
C17A C16A 1.501(3) . ?
C17A H17A 0.9900 . ?
C17A H17B 0.9900 . ?
C16A C15A 1.500(3) . ?
C16A H16A 0.9900 . ?
C16A H16B 0.9900 . ?
C15A H15A 0.9900 . ?
C15A H15B 0.9900 . ?
O5B C15B 1.370(16) . ?
O5B C18B 1.53(2) . ?
C15B C16B 1.517(12) . ?
C15B H15C 0.9900 . ?
C15B H15D 0.9900 . ?
C16B C17B 1.502(14) . ?
C16B H16C 0.9900 . ?
C16B H16D 0.9900 . ?
C17B C18B 1.515(8) . ?
C17B H17C 0.9900 . ?
C17B H17D 0.9900 . ?
C18B H18C 0.9900 . ?
C18B H18D 0.9900 . ?
C10 C11B 1.4797(19) . ?
C11A C12A 1.335(3) . ?
C11A S1A 1.7202(14) . ?
C12A C13A 1.414(3) . ?
C12A H12A 0.9500 . ?
C13A C14A 1.343(3) . ?
C13A H13A 0.9500 . ?
C14A S1A 1.721(2) . ?
C14A H14A 0.9500 . ?
C11B C12B 1.335(3) . ?
C11B S1B 1.7198(16) . ?
C12B C13B 1.414(3) . ?
C12B H12B 0.9500 . ?
C13B C14B 1.343(3) . ?
C13B H13B 0.9500 . ?
C14B S1B 1.721(2) . ?
C14B H14B 0.9500 . ?

loop_
_geom_torsion_atom_site_label_1
_geom_torsion_atom_site_label_2
_geom_torsion_atom_site_label_3
_geom_torsion_atom_site_label_4
_geom_torsion
_geom_torsion_site_symmetry_1
_geom_torsion_site_symmetry_2
_geom_torsion_site_symmetry_3
_geom_torsion_site_symmetry_4
_geom_torsion_publ_flag
O2 C1 C2 C3 7.7(2) . . . . ?
O1 C1 C2 C3 -174.29(13) . . . . ?
C8 N1 C3 C2 -99.56(16) . . . . ?
C4 N1 C3 C2 79.63(17) . . . . ?
C1 C2 C3 N1 -168.76(13) . . . . ?
C8 N1 C4 O3 176.99(14) . . . . ?
C3 N1 C4 O3 -2.1(2) . . . . ?
C8 N1 C4 C5 -3.5(2) . . . . ?
C3 N1 C4 C5 177.33(12) . . . . ?
O3 C4 C5 C10 0.6(2) . . . . ?
N1 C4 C5 C10 -178.82(13) . . . . ?
O3 C4 C5 C6 -176.99(14) . . . . ?
N1 C4 C5 C6 3.6(2) . . . . ?
C10 C5 C6 C6 0.0(2) . . . 3_756 ?
C4 C5 C6 C6 177.62(16) . . . 3_756 ?
C10 C5 C6 C7 -179.87(13) . . . . ?
C4 C5 C6 C7 -2.2(2) . . . . ?
C6 C6 C7 C9 0.4(2) 3_756 . . . ?
C5 C6 C7 C9 -179.79(13) . . . . ?
C6 C6 C7 C8 -179.27(15) 3_756 . . . ?
C5 C6 C7 C8 0.6(2) . . . . ?
C6 C7 C9 C10 -0.5(2) . . . 3_756 ?
C8 C7 C9 C10 179.18(13) . . . 3_756 ?
C4 N1 C8 O4 -178.52(14) . . . . ?
C3 N1 C8 O4 0.6(2) . . . . ?
C4 N1 C8 C7 1.9(2) . . . . ?
C3 N1 C8 C7 -179.00(12) . . . . ?
C9 C7 C8 O4 0.5(2) . . . . ?
C6 C7 C8 O4 -179.88(14) . . . . ?
C9 C7 C8 N1 -179.92(13) . . . . ?
C6 C7 C8 N1 -0.3(2) . . . . ?
C15A O5A C18A C17A 23.5(18) . . . . ?
O5A C18A C17A C16A -39.3(15) . . . . ?
C18A C17A C16A C15A 40.1(16) . . . . ?
C17A C16A C15A O5A -25.9(19) . . . . ?
C18A O5A C15A C16A 2(2) . . . . ?
C18B O5B C15B C16B -13(2) . . . . ?
O5B C15B C16B C17B 34(2) . . . . ?
C15B C16B C17B C18B -38.6(15) . . . . ?
C16B C17B C18B O5B 33.0(15) . . . . ?
C15B O5B C18B C17B -12.6(17) . . . . ?
C6 C5 C10 C9 0.1(2) . . . 3_756 ?
C4 C5 C10 C9 -177.48(13) . . . 3_756 ?
C6 C5 C10 C11B 178.28(13) . . . . ?
C4 C5 C10 C11B 0.7(2) . . . . ?
S1A C11A C12A C13A -1.88(16) . . . . ?
C11A C12A C13A C14A 1.24(11) . . . . ?
C12A C13A C14A S1A 0.00(3) . . . . ?
C12A C11A S1A C14A 1.57(14) . . . . ?
C13A C14A S1A C11A -0.88(8) . . . . ?
C5 C10 C11B C12B 71.8(2) . . . . ?
C9 C10 C11B C12B -109.94(16) 3_756 . . . ?
C5 C10 C11B S1B -112.39(17) . . . . ?
C9 C10 C11B S1B 65.83(18) 3_756 . . . ?
C10 C11B C12B C13B 178.09(14) . . . . ?
S1B C11B C12B C13B 1.88(17) . . . . ?
C11B C12B C13B C14B -1.24(11) . . . . ?
C12B C13B C14B S1B 0.00(4) . . . . ?
C12B C11B S1B C14B -1.57(14) . . . . ?
C10 C11B S1B C14B -177.90(14) . . . . ?
C13B C14B S1B C11B 0.88(8) . . . . ?
